data_4311267
loop_
_publ_author_name
'Rolf W. Saalfrank'
'Christian Deutscher'
'Stefan Sperner'
'Takayuki Nakajima'
'Ayuk M. Ako'
'Eveline Uller'
'Frank Hampel'
'Frank W. Heinemann'

_publ_contact_author 'Dr. Frank Hampel'
_publ_contact_author_email hampel@organik.uni-erlangen.de
_publ_section_title
;
 Six-Membered Metalla-coronands. Synthesis and Crystal Packing: Columns,
 Compartments, and 3D-Networks,
;
_journal_name_full 'Inorganic Chemistry'
_journal_page_first 4372
_journal_page_last 4382
_journal_paper_doi 10.1021/ic049799w
_journal_volume 43
_journal_year 2004
_chemical_formula_structural 'Fe6L6Cl6 * 0.75 CHCl3'
_chemical_formula_sum 'C48.75 H102.75 Cl8.25 Fe6 N6 O12'
_chemical_formula_weight 1592.68
_chemical_name_systematic
; 
 ? 
;
_space_group_IT_number 148
_symmetry_cell_setting rhombohedral
_symmetry_space_group_name_Hall '-R 3'
_symmetry_space_group_name_H-M 'R -3 :H'
_atom_sites_solution_hydrogens difmap
_atom_sites_solution_primary direct
_atom_sites_solution_secondary difmap
_audit_creation_method SHELXL
_cell_angle_alpha 90.00
_cell_angle_beta 90.00
_cell_angle_gamma 120.00
_cell_formula_units_Z 3
_cell_length_a 21.919(2)
_cell_length_b 21.919(2)
_cell_length_c 12.603(2)
_cell_measurement_reflns_used 32
_cell_measurement_temperature 200(2)
_cell_measurement_theta_max 10.85
_cell_measurement_theta_min 5.18
_cell_volume 5243.8(11)
_computing_cell_refinement 'XSCAnS 2.20 (Siemens An. X-Ray Instr., 1996)'
_computing_data_collection 'XSCAnS 2.20 (Siemens An. X-Ray Instr., 1996)'
_computing_data_reduction 'XSCAnS 2.20 (Siemens An. X-Ray Instr., 1996)'
_computing_molecular_graphics 'SHELXTL 5.03 (Siemens An. X-Ray Instr., 1995)'
_computing_publication_material 'SHELXTL 5.03 (Siemens An. X-Ray Instr., 1995)'
_computing_structure_refinement 'SHELXTL 5.03 (Siemens An. X-Ray Instr., 1995)'
_computing_structure_solution 'SHELXTL 5.03 (Siemens An. X-Ray Instr., 1995)'
_diffrn_ambient_temperature 200(2)
_diffrn_measurement_device 'Siemens P4'
_diffrn_measurement_method 'profile data from \w-scans'
_diffrn_radiation_monochromator graphite
_diffrn_radiation_source 'fine-focus sealed tube'
_diffrn_radiation_type MoK\a
_diffrn_radiation_wavelength 0.71073
_diffrn_reflns_av_R_equivalents 0.0692
_diffrn_reflns_av_sigmaI/netI 0.0613
_diffrn_reflns_limit_h_max 1
_diffrn_reflns_limit_h_min -28
_diffrn_reflns_limit_k_max 28
_diffrn_reflns_limit_k_min -1
_diffrn_reflns_limit_l_max 16
_diffrn_reflns_limit_l_min -1
_diffrn_reflns_number 3396
_diffrn_reflns_theta_max 27.99
_diffrn_reflns_theta_min 1.86
_diffrn_standards_decay_% 2.50
_diffrn_standards_interval_count 100
_diffrn_standards_number 3
_exptl_absorpt_coefficient_mu 1.583
_exptl_absorpt_correction_T_max 0.9926
_exptl_absorpt_correction_T_min 0.7553
_exptl_absorpt_correction_type empirical
_exptl_crystal_colour yellow-orange
_exptl_crystal_density_diffrn 1.513
_exptl_crystal_description 'hexagonal prism'
_exptl_crystal_F_000 2489
_exptl_crystal_size_max 0.45
_exptl_crystal_size_mid 0.40
_exptl_crystal_size_min 0.28
_refine_diff_density_max 0.523
_refine_diff_density_min -0.581
_refine_diff_density_rms 0.122
_refine_ls_extinction_method none
_refine_ls_goodness_of_fit_all 1.046
_refine_ls_goodness_of_fit_obs 1.103
_refine_ls_hydrogen_treatment 'refxyz except solvate H atom noref'
_refine_ls_matrix_type full
_refine_ls_number_parameters 182
_refine_ls_number_reflns 2741
_refine_ls_number_restraints 0
_refine_ls_restrained_S_all 1.046
_refine_ls_restrained_S_obs 1.103
_refine_ls_R_factor_all 0.0889
_refine_ls_R_factor_obs 0.0558
_refine_ls_shift/esd_max -0.087
_refine_ls_shift/esd_mean 0.005
_refine_ls_structure_factor_coef Fsqd
_refine_ls_weighting_details 'w=1/[\s^2^(Fo^2^)+(0.0701P)^2^+11.0281P] where P=(Fo^2^+2Fc^2^)/3'
_refine_ls_weighting_scheme calc
_refine_ls_wR_factor_all 0.1461
_refine_ls_wR_factor_obs 0.1275
_reflns_number_observed 1924
_reflns_number_total 2741
_reflns_observed_criterion >2sigma(I)
_cod_data_source_file ic049799wsi20040216_012135_01.cif
_cod_data_source_block rs9902
_cod_depositor_comments
;
The following automatic conversions were performed:

'_refine_ls_weighting_scheme' value 'calc
w=1/[\s^2^(Fo^2^)+(0.0701P)^2^+11.0281P] where P=(Fo^2^+2Fc^2^)/3'
was changed to 'calc'. New tag '_refine_ls_weighting_details' was
created. The value of the new tag was set to
'w=1/[\s^2^(Fo^2^)+(0.0701P)^2^+11.0281P] where P=(Fo^2^+2Fc^2^)/3'.

Automatic conversion script
Id: cif_fix_values 3143 2015-03-26 13:38:13Z robertas 
;
_cod_original_sg_symbol_H-M 'R -3'
_cod_database_code 4311267

loop_
_symmetry_equiv_pos_as_xyz
'x, y, z'
'-y, x-y, z'
'-x+y, -x, z'
'x+2/3, y+1/3, z+1/3'
'-y+2/3, x-y+1/3, z+1/3'
'-x+y+2/3, -x+1/3, z+1/3'
'x+1/3, y+2/3, z+2/3'
'-y+1/3, x-y+2/3, z+2/3'
'-x+y+1/3, -x+2/3, z+2/3'
'-x, -y, -z'
'y, -x+y, -z'
'x-y, x, -z'
'-x+2/3, -y+1/3, -z+1/3'
'y+2/3, -x+y+1/3, -z+1/3'
'x-y+2/3, x+1/3, -z+1/3'
'-x+1/3, -y+2/3, -z+2/3'
'y+1/3, -x+y+2/3, -z+2/3'
'x-y+1/3, x+2/3, -z+2/3'

loop_
_atom_site_aniso_label
_atom_site_aniso_U_11
_atom_site_aniso_U_22
_atom_site_aniso_U_33
_atom_site_aniso_U_23
_atom_site_aniso_U_13
_atom_site_aniso_U_12
Fe1 0.0232(3) 0.0242(3) 0.0381(3) 0.0008(2) -0.0004(2) 0.0111(2)
Cl1 0.0329(5) 0.0387(6) 0.0532(7) 0.0032(5) 0.0073(5) 0.0134(5)
N1 0.030(2) 0.027(2) 0.044(2) -0.004(2) -0.006(2) 0.0126(14)
O1 0.0260(14) 0.0268(13) 0.0341(15) 0.0007(11) -0.0008(12) 0.0114(11)
O2 0.0260(14) 0.0268(14) 0.040(2) -0.0044(12) -0.0081(12) 0.0125(11)
C1 0.038(2) 0.037(2) 0.036(2) -0.006(2) -0.002(2) 0.016(2)
C2 0.035(2) 0.035(2) 0.038(2) 0.002(2) -0.001(2) 0.016(2)
C3 0.036(2) 0.033(2) 0.050(3) -0.007(2) -0.012(2) 0.018(2)
C4 0.036(2) 0.032(2) 0.048(3) -0.006(2) -0.016(2) 0.016(2)
C5 0.040(2) 0.029(2) 0.048(3) -0.002(2) -0.006(2) 0.014(2)
C6 0.047(3) 0.032(2) 0.059(3) -0.008(2) -0.007(3) 0.013(2)
C7 0.078(5) 0.033(3) 0.075(4) -0.004(3) -0.008(4) 0.012(3)
C8 0.094(6) 0.049(4) 0.086(5) -0.022(4) -0.003(4) 0.020(4)
Cl2 0.159(8) 0.118(8) 0.285(14) 0.037(8) 0.036(8) 0.079(7)
C9 0.087(13) 0.087(13) 0.050(15) 0.000 0.000 0.044(7)

loop_
_atom_site_label
_atom_site_type_symbol
_atom_site_fract_x
_atom_site_fract_y
_atom_site_fract_z
_atom_site_U_iso_or_equiv
_atom_site_thermal_displace_type
_atom_site_occupancy
_atom_site_calc_flag
_atom_site_refinement_flags
_atom_site_disorder_group
Fe1 Fe 0.14785(3) 0.14200(3) -0.00535(5) 0.0288(2) Uani 1 d . .
Cl1 Cl 0.24896(6) 0.21251(6) -0.10177(10) 0.0436(3) Uani 1 d . .
N1 N 0.1955(2) 0.2097(2) 0.1422(3) 0.0344(8) Uani 1 d . .
O1 O 0.06100(14) 0.11333(14) 0.0834(2) 0.0298(6) Uani 1 d . .
O2 O 0.18003(14) 0.08540(14) 0.0792(2) 0.0312(6) Uani 1 d . .
C1 C 0.1388(2) 0.1877(3) 0.2220(4) 0.0385(10) Uani 1 d . .
C2 C 0.0735(2) 0.1169(2) 0.1946(4) 0.0366(10) Uani 1 d . .
C3 C 0.2501(2) 0.1920(2) 0.1733(4) 0.0396(10) Uani 1 d . .
C4 C 0.2194(3) 0.1129(2) 0.1739(4) 0.0389(10) Uani 1 d . .
C5 C 0.2276(3) 0.2863(2) 0.1181(4) 0.0403(10) Uani 1 d . .
C6 C 0.2633(3) 0.3359(3) 0.2111(5) 0.0490(12) Uani 1 d . .
C7 C 0.3005(4) 0.4122(3) 0.1753(6) 0.069(2) Uani 1 d . .
C8 C 0.3415(5) 0.4618(4) 0.2631(7) 0.083(2) Uani 1 d . .
Cl2 Cl 0.3363(7) 0.5956(5) 0.1569(11) 0.183(6) Uani 0.378(8) d P .
C9 C 0.3333 0.6667 0.1199(22) 0.075(9) Uani 0.378(8) d SP .
H1A H 0.1605(35) 0.1917(35) 0.2870(55) 0.080 Uiso 1 d . .
H1B H 0.1265(35) 0.2258(36) 0.2320(51) 0.080 Uiso 1 d . .
H2A H 0.0330(35) 0.1158(33) 0.2320(52) 0.080 Uiso 1 d . .
H2B H 0.0807(35) 0.0767(35) 0.2196(51) 0.080 Uiso 1 d . .
H3A H 0.2908(34) 0.2158(33) 0.1111(52) 0.080 Uiso 1 d . .
H3B H 0.2692(36) 0.2098(35) 0.2332(56) 0.080 Uiso 1 d . .
H4A H 0.1875(35) 0.0891(35) 0.2391(54) 0.080 Uiso 1 d . .
H4B H 0.2552(36) 0.1035(34) 0.1820(52) 0.080 Uiso 1 d . .
H5A H 0.2686(36) 0.2995(35) 0.0641(53) 0.080 Uiso 1 d . .
H5B H 0.1964(36) 0.2949(35) 0.0928(54) 0.080 Uiso 1 d . .
H6A H 0.2250(37) 0.3246(36) 0.2620(53) 0.080 Uiso 1 d . .
H6B H 0.2997(35) 0.3275(34) 0.2418(51) 0.080 Uiso 1 d . .
H7A H 0.2594(38) 0.4128(37) 0.1595(56) 0.080 Uiso 1 d . .
H7B H 0.3374(39) 0.4304(39) 0.1358(58) 0.080 Uiso 1 d . .
H8A H 0.3591(37) 0.5101(38) 0.2221(55) 0.080 Uiso 1 d . .
H8B H 0.3057(36) 0.4527(35) 0.3266(55) 0.080 Uiso 1 d . .
H8C H 0.3739(34) 0.4334(34) 0.3020(53) 0.080 Uiso 1 d . .
H9C H 0.3333 0.6667 0.0342 0.080 Uiso 0.38 d SP .

loop_
_atom_type_symbol
_atom_type_description
_atom_type_scat_dispersion_real
_atom_type_scat_dispersion_imag
_atom_type_scat_source
C C 0.0033 0.0016 'International Tables Vol C Tables 4.2.6.8 and 6.1.1.4'
H H 0.0000 0.0000 'International Tables Vol C Tables 4.2.6.8 and 6.1.1.4'
N N 0.0061 0.0033 'International Tables Vol C Tables 4.2.6.8 and 6.1.1.4'
O O 0.0106 0.0060 'International Tables Vol C Tables 4.2.6.8 and 6.1.1.4'
Fe Fe 0.3463 0.8444 'International Tables Vol C Tables 4.2.6.8 and 6.1.1.4'
Cl Cl 0.1484 0.1585 'International Tables Vol C Tables 4.2.6.8 and 6.1.1.4'

loop_
_geom_angle_atom_site_label_1
_geom_angle_atom_site_label_2
_geom_angle_atom_site_label_3
_geom_angle
_geom_angle_site_symmetry_1
_geom_angle_site_symmetry_3
_geom_angle_publ_flag
O2 Fe1 O1 99.91(12) 12 11 ?
O2 Fe1 O2 166.87(14) 12 . ?
O1 Fe1 O2 74.24(12) 11 . ?
O2 Fe1 O1 74.21(12) 12 . ?
O1 Fe1 O1 97.7(2) 11 . ?
O2 Fe1 O1 94.68(12) . . ?
O2 Fe1 N1 106.51(12) 12 . ?
O1 Fe1 N1 151.05(13) 11 . ?
O2 Fe1 N1 77.43(12) . . ?
O1 Fe1 N1 78.73(12) . . ?
O2 Fe1 Cl1 92.37(9) 12 . ?
O1 Fe1 Cl1 99.52(9) 11 . ?
O2 Fe1 Cl1 100.14(9) . . ?
O1 Fe1 Cl1 159.80(9) . . ?
N1 Fe1 Cl1 91.11(10) . . ?
C1 N1 C3 112.9(4) . . ?
C1 N1 C5 110.7(4) . . ?
C3 N1 C5 111.1(3) . . ?
C1 N1 Fe1 107.8(3) . . ?
C3 N1 Fe1 102.2(3) . . ?
C5 N1 Fe1 111.8(3) . . ?
C2 O1 Fe1 127.3(3) . 12 ?
C2 O1 Fe1 113.8(2) . . ?
Fe1 O1 Fe1 105.49(13) 12 . ?
C4 O2 Fe1 133.3(3) . 11 ?
C4 O2 Fe1 120.6(2) . . ?
Fe1 O2 Fe1 105.95(13) 11 . ?
N1 C1 C2 112.6(4) . . ?
N1 C1 H1A 105.2(41) . . ?
C2 C1 H1A 118.0(42) . . ?
N1 C1 H1B 110.0(38) . . ?
C2 C1 H1B 111.5(39) . . ?
H1A C1 H1B 98.5(53) . . ?
O1 C2 C1 109.6(4) . . ?
O1 C2 H2A 108.7(38) . . ?
C1 C2 H2A 106.7(37) . . ?
O1 C2 H2B 111.4(37) . . ?
C1 C2 H2B 109.5(37) . . ?
H2A C2 H2B 110.7(52) . . ?
N1 C3 C4 110.3(4) . . ?
N1 C3 H3A 104.8(34) . . ?
C4 C3 H3A 109.6(34) . . ?
N1 C3 H3B 112.8(45) . . ?
C4 C3 H3B 110.7(46) . . ?
H3A C3 H3B 108.4(54) . . ?
O2 C4 C3 108.1(4) . . ?
O2 C4 H4A 109.8(37) . . ?
C3 C4 H4A 112.5(37) . . ?
O2 C4 H4B 114.0(42) . . ?
C3 C4 H4B 108.8(41) . . ?
H4A C4 H4B 103.7(53) . . ?
N1 C5 C6 115.6(4) . . ?
N1 C5 H5A 107.6(36) . . ?
C6 C5 H5A 103.8(36) . . ?
N1 C5 H5B 110.1(46) . . ?
C6 C5 H5B 108.1(46) . . ?
H5A C5 H5B 111.6(57) . . ?
C7 C6 C5 111.1(5) . . ?
C7 C6 H6A 112.9(40) . . ?
C5 C6 H6A 104.7(40) . . ?
C7 C6 H6B 106.6(38) . . ?
C5 C6 H6B 110.2(39) . . ?
H6A C6 H6B 111.5(53) . . ?
C8 C7 C6 112.2(6) . . ?
C8 C7 H7A 112.5(45) . . ?
C6 C7 H7A 95.1(44) . . ?
C8 C7 H7B 90.4(50) . . ?
C6 C7 H7B 123.1(50) . . ?
H7A C7 H7B 124.3(66) . . ?
C7 C8 H8A 98.7(38) . . ?
C7 C8 H8B 107.4(37) . . ?
H8A C8 H8B 114.8(53) . . ?
C7 C8 H8C 102.2(30) . . ?
H8A C8 H8C 132.2(50) . . ?
H8B C8 H8C 99.2(47) . . ?
Cl2 Cl2 Cl2 117.7(5) 15 14_455 ?
Cl2 Cl2 C9 64.4(4) 15 . ?
Cl2 Cl2 C9 64.4(4) 14_455 . ?
Cl2 Cl2 C9 59.1(4) 15 13_565 ?
Cl2 Cl2 C9 59.1(4) 14_455 13_565 ?
C9 Cl2 C9 40.4(18) . 13_565 ?
C9 C9 Cl2 73.7(11) 13_565 3_565 ?
C9 C9 Cl2 73.7(11) 13_565 2_665 ?
Cl2 C9 Cl2 112.5(9) 3_565 2_665 ?
C9 C9 Cl2 73.7(11) 13_565 . ?
Cl2 C9 Cl2 112.5(9) 3_565 . ?
Cl2 C9 Cl2 112.5(9) 2_665 . ?
C9 C9 Cl2 65.9(9) 13_565 13_565 ?
Cl2 C9 Cl2 56.4(4) 3_565 13_565 ?
Cl2 C9 Cl2 56.5(4) 2_665 13_565 ?
Cl2 C9 Cl2 139.6(18) . 13_565 ?
C9 C9 Cl2 65.9(9) 13_565 14_455 ?
Cl2 C9 Cl2 56.4(4) 3_565 14_455 ?
Cl2 C9 Cl2 139.6(18) 2_665 14_455 ?
Cl2 C9 Cl2 56.5(4) . 14_455 ?
Cl2 C9 Cl2 104.5(11) 13_565 14_455 ?
C9 C9 Cl2 65.9(9) 13_565 15 ?
Cl2 C9 Cl2 139.6(18) 3_565 15 ?
Cl2 C9 Cl2 56.4(4) 2_665 15 ?
Cl2 C9 Cl2 56.5(4) . 15 ?
Cl2 C9 Cl2 104.5(11) 13_565 15 ?
Cl2 C9 Cl2 104.5(11) 14_455 15 ?
C9 C9 H9C 179.995(3) 13_565 . ?
Cl2 C9 H9C 106.3(11) 3_565 . ?
Cl2 C9 H9C 106.3(11) 2_665 . ?
Cl2 C9 H9C 106.3(11) . . ?
Cl2 C9 H9C 114.1(9) 13_565 . ?
Cl2 C9 H9C 114.1(9) 14_455 . ?
Cl2 C9 H9C 114.1(9) 15 . ?

loop_
_geom_bond_atom_site_label_1
_geom_bond_atom_site_label_2
_geom_bond_distance
_geom_bond_site_symmetry_2
_geom_bond_publ_flag
Fe1 O2 1.973(3) 12 ?
Fe1 O1 1.979(3) 11 ?
Fe1 O2 2.011(3) . ?
Fe1 O1 2.018(3) . ?
Fe1 N1 2.280(4) . ?
Fe1 Cl1 2.3134(12) . ?
N1 C1 1.480(6) . ?
N1 C3 1.484(6) . ?
N1 C5 1.490(5) . ?
O1 C2 1.422(5) . ?
O1 Fe1 1.979(3) 12 ?
O2 C4 1.419(5) . ?
O2 Fe1 1.973(3) 11 ?
C1 C2 1.534(6) . ?
C1 H1A 0.93(7) . ?
C1 H1B 1.01(7) . ?
C2 H2A 1.00(7) . ?
C2 H2B 1.02(7) . ?
C3 C4 1.513(6) . ?
C3 H3A 1.10(7) . ?
C3 H3B 0.86(7) . ?
C4 H4A 1.04(7) . ?
C4 H4B 0.91(7) . ?
C5 C6 1.522(7) . ?
C5 H5A 1.05(7) . ?
C5 H5B 0.86(7) . ?
C6 C7 1.517(8) . ?
C6 H6A 0.99(7) . ?
C6 H6B 0.98(7) . ?
C7 C8 1.496(9) . ?
C7 H7A 0.93(7) . ?
C7 H7B 0.86(7) . ?
C8 H8A 1.06(7) . ?
C8 H8B 1.07(7) . ?
C8 H8C 1.25(7) . ?
Cl2 Cl2 1.612(10) 15 ?
Cl2 Cl2 1.612(10) 14_455 ?
Cl2 C9 1.659(12) . ?
Cl2 C9 1.745(15) 13_565 ?
C9 C9 1.18(6) 13_565 ?
C9 Cl2 1.659(12) 3_565 ?
C9 Cl2 1.659(12) 2_665 ?
C9 Cl2 1.745(15) 13_565 ?
C9 Cl2 1.745(15) 14_455 ?
C9 Cl2 1.745(15) 15 ?
C9 H9C 1.08(3) . ?
